data_4517078
loop_
_publ_author_name
'Kaur, Ramanpreet'
'Perumal, S. S. R. R.'
'Bhattacharyya, Aninda J.'
'Yashonath, S.'
'Guru Row, T. N.'

_publ_section_title
;
 Structural Insights into Proton Conduction in Gallic Acid--Isoniazid
 Cocrystals
;
_journal_issue 2
_journal_name_full 'Crystal Growth &amp; Design'
_journal_page_first 423
_journal_paper_doi 10.1021/cg4018807
_journal_volume 14
_journal_year 2014
_chemical_compound_source 'see text'
_chemical_formula_moiety 'C6 H8 N3 O, C7 H5 O5, H2 O'
_chemical_formula_sum 'C13 H15 N3 O7'
_chemical_formula_weight 325.28
_chemical_name_common 'gallic acid isoniazid dihydrate'
_chemical_name_systematic
;
3,4,5-trihydroxybenzoic acid:isonicotinic acid hydrazide dihydrate
;
_space_group_IT_number 4
_space_group_name_Hall 'P 2yb'
_space_group_name_H-M_alt 'P 1 21 1'
_symmetry_cell_setting monoclinic
_symmetry_Int_Tables_number 4
_symmetry_space_group_name_Hall 'P 2yb'
_symmetry_space_group_name_H-M 'P 1 21 1'
_atom_sites_solution_hydrogens mixed
_cell_angle_alpha 90
_cell_angle_beta 101.021(6)
_cell_angle_gamma 90
_cell_formula_units_Z 4
_cell_length_a 6.8902(5)
_cell_length_b 22.4810(9)
_cell_length_c 8.9485(5)
_cell_measurement_reflns_used 4784
_cell_measurement_temperature 200(2)
_cell_measurement_theta_max 32.1930
_cell_measurement_theta_min 2.9380
_cell_volume 1360.55(14)
_computing_cell_refinement
;
CrysAlisPro, Agilent Technologies,
Version 1.171.36.28 (release 01-02-2013 CrysAlis171 .NET)
(compiled Feb  1 2013,16:14:44)
;
_computing_data_collection
;
CrysAlisPro, Agilent Technologies,
Version 1.171.36.28 (release 01-02-2013 CrysAlis171 .NET)
(compiled Feb  1 2013,16:14:44)
;
_computing_data_reduction
;
CrysAlisPro, Agilent Technologies,
Version 1.171.36.28 (release 01-02-2013 CrysAlis171 .NET)
(compiled Feb  1 2013,16:14:44)
;
_computing_publication_material 'PLATON (Spek, 2003)'
_diffrn_ambient_temperature 200(2)
_diffrn_measured_fraction_theta_full 0.999
_diffrn_measured_fraction_theta_max 0.915
_diffrn_measurement_device_type 'Xcalibur, Eos, Nova'
_diffrn_measurement_method '\w scans'
_diffrn_radiation_monochromator mirror
_diffrn_radiation_probe x-ray
_diffrn_radiation_source 'Mova (Mo) X-ray Source'
_diffrn_radiation_type MoK\a
_diffrn_radiation_wavelength 0.71073
_diffrn_reflns_av_R_equivalents 0.0412
_diffrn_reflns_av_unetI/netI 0.0788
_diffrn_reflns_limit_h_max 10
_diffrn_reflns_limit_h_min -10
_diffrn_reflns_limit_k_max 33
_diffrn_reflns_limit_k_min -33
_diffrn_reflns_limit_l_max 13
_diffrn_reflns_limit_l_min -13
_diffrn_reflns_number 16286
_diffrn_reflns_reduction_process
;
;
_diffrn_reflns_theta_full 25.000
_diffrn_reflns_theta_max 32.998
_diffrn_reflns_theta_min 2.490
_exptl_absorpt_coefficient_mu 0.131
_exptl_absorpt_correction_T_max 1.00000
_exptl_absorpt_correction_T_min 0.79302
_exptl_absorpt_correction_type multi-scan
_exptl_absorpt_process_details
;
CrysAlisPro, Agilent Technologies,
Version 1.171.36.28 (release 01-02-2013 CrysAlis171 .NET)
(compiled Feb  1 2013,16:14:44)
Empirical absorption correction using spherical harmonics,
 implemented in SCALE3 ABSPACK scaling algorithm.
;
_exptl_crystal_colour yellow
_exptl_crystal_density_diffrn 1.588
_exptl_crystal_density_method 'Not Measured'
_exptl_crystal_description block
_exptl_crystal_F_000 680
_exptl_crystal_size_max 0.530
_exptl_crystal_size_mid 0.310
_exptl_crystal_size_min 0.090
_refine_diff_density_max 0.274
_refine_diff_density_min -0.303
_refine_diff_density_rms 0.060
_refine_ls_abs_structure_details
;
 Flack x determined using 2329 quotients [(I+)-(I-)]/[(I+)+(I-)]
 (Parsons and Flack (2004), Acta Cryst. A60, s61).
;
_refine_ls_abs_structure_Flack 1.4(6)
_refine_ls_extinction_method none
_refine_ls_goodness_of_fit_ref 1.012
_refine_ls_hydrogen_treatment mixed
_refine_ls_matrix_type full
_refine_ls_number_parameters 487
_refine_ls_number_reflns 9088
_refine_ls_number_restraints 1
_refine_ls_restrained_S_all 1.012
_refine_ls_R_factor_all 0.0851
_refine_ls_R_factor_gt 0.0605
_refine_ls_shift/su_max 0.000
_refine_ls_shift/su_mean 0.000
_refine_ls_structure_factor_coef Fsqd
_refine_ls_weighting_details
;
 w=1/[\s^2^(Fo^2^)+(0.0416P)^2^]
 where P=(Fo^2^+2Fc^2^)/3
;
_refine_ls_weighting_scheme calc
_refine_ls_wR_factor_gt 0.1049
_refine_ls_wR_factor_ref 0.1188
_reflns_number_gt 6799
_reflns_number_total 9088
_reflns_threshold_expression >2sigma(I)
_cod_data_source_file cg4018807_si_002.cif
_cod_data_source_block 200k_GINZH
_cod_depositor_comments
;
The following automatic conversions were performed:

data item '_symmetry_cell_setting' value 'Monoclinic' was changed to
'monoclinic' in accordance with the
/home/saulius/struct/COD-crude-data/automatic-downloads/DataCite-retrospective/ACS/depositions/lib/dictionaries/cif_core.dic
dictionary named 'cif_core.dic' version 2.4.2 last updated on
2011-04-26.

Automatic conversion script
Id: cif_fix_values 6909 2019-04-08 15:41:33Z antanas 
;
_cod_original_sg_symbol_H-M 'P 21'
_cod_original_formula_sum 'C13 H15 N3 O7 '
_cod_database_code 4517078

loop_
_symmetry_equiv_pos_site_id
_symmetry_equiv_pos_as_xyz
1 x,y,z
2 -x,1/2+y,-z

loop_
_atom_site_label
_atom_site_type_symbol
_atom_site_fract_x
_atom_site_fract_y
_atom_site_fract_z
_atom_site_U_iso_or_equiv
_atom_site_adp_type
_atom_site_occupancy
_atom_site_site_symmetry_order
_atom_site_calc_flag
_atom_site_refinement_flags_posn
_atom_site_refinement_flags_adp
C1 C 0.1410(5) 0.20219(13) -0.2570(4) 0.0189(6) Uani 1 1 d . .
C2 C 0.2268(4) 0.20530(13) -0.0909(3) 0.0169(6) Uani 1 1 d . .
C3 C 0.2550(5) 0.15351(13) -0.0031(4) 0.0171(6) Uani 1 1 d . .
H3 H 0.2224 0.1159 -0.0496 0.021 Uiso 1 1 calc R U
C4 C 0.3308(5) 0.15696(13) 0.1520(4) 0.0175(6) Uani 1 1 d . .
C5 C 0.3812(4) 0.21202(13) 0.2216(4) 0.0177(6) Uani 1 1 d . .
C6 C 0.3512(5) 0.26331(13) 0.1335(4) 0.0189(6) Uani 1 1 d . .
C7 C 0.2753(5) 0.26018(12) -0.0211(4) 0.0183(6) Uani 1 1 d . .
H7 H 0.2562 0.2956 -0.0800 0.022 Uiso 1 1 calc R U
C8 C -0.0637(5) 0.48451(13) 0.2932(4) 0.0195(6) Uani 1 1 d . .
C9 C 0.1048(5) 0.49228(13) 0.2085(3) 0.0174(6) Uani 1 1 d . .
C10 C 0.1950(5) 0.44120(14) 0.1684(4) 0.0245(7) Uani 1 1 d . .
H10 H 0.1502 0.4032 0.1937 0.029 Uiso 1 1 calc R U
C11 C 0.3495(5) 0.44563(13) 0.0920(4) 0.0240(7) Uani 1 1 d . .
H11 H 0.4105 0.4105 0.0642 0.029 Uiso 1 1 calc R U
C12 C 0.3307(5) 0.54861(14) 0.0942(4) 0.0201(6) Uani 1 1 d . .
H12 H 0.3793 0.5860 0.0680 0.024 Uiso 1 1 calc R U
C13 C 0.1744(5) 0.54727(13) 0.1706(4) 0.0189(6) Uani 1 1 d . .
H13 H 0.1158 0.5831 0.1966 0.023 Uiso 1 1 calc R U
C14 C 0.7691(4) 0.45419(13) 0.8789(3) 0.0180(6) Uani 1 1 d . .
C15 C 0.9360(4) 0.45673(13) 0.7942(3) 0.0174(6) Uani 1 1 d . .
C16 C 1.0196(5) 0.40469(13) 0.7507(4) 0.0196(6) Uani 1 1 d . .
H16 H 0.9699 0.3672 0.7746 0.024 Uiso 1 1 calc R U
C17 C 1.1748(5) 0.40725(14) 0.6729(4) 0.0210(7) Uani 1 1 d . .
C18 C 1.2485(5) 0.46176(14) 0.6359(4) 0.0205(6) Uani 1 1 d . .
C19 C 1.1643(5) 0.51376(13) 0.6787(4) 0.0226(7) Uani 1 1 d . .
C20 C 1.0112(5) 0.51139(13) 0.7584(4) 0.0206(7) Uani 1 1 d . .
H20 H 0.9569 0.5472 0.7890 0.025 Uiso 1 1 calc R U
C21 C 0.7361(5) 0.23457(13) 0.9122(4) 0.0176(6) Uani 1 1 d . .
C22 C 0.8158(4) 0.24101(13) 1.0801(4) 0.0177(6) Uani 1 1 d . .
C23 C 0.8489(5) 0.18921(13) 1.1659(4) 0.0218(7) Uani 1 1 d . .
H23 H 0.8159 0.1517 1.1191 0.026 Uiso 1 1 calc R U
C24 C 0.9299(5) 0.19238(14) 1.3193(4) 0.0237(7) Uani 1 1 d . .
H24 H 0.9516 0.1571 1.3784 0.028 Uiso 1 1 calc R U
C25 C 0.9452(5) 0.29579(13) 1.3050(4) 0.0219(7) Uani 1 1 d . .
H25 H 0.9799 0.3326 1.3549 0.026 Uiso 1 1 calc R U
C26 C 0.8626(5) 0.29546(13) 1.1531(4) 0.0210(7) Uani 1 1 d . .
H26 H 0.8377 0.3317 1.0982 0.025 Uiso 1 1 calc R U
N1 N 0.4151(4) 0.49878(11) 0.0563(3) 0.0198(6) Uani 1 1 d . .
N2 N -0.1450(4) 0.53366(12) 0.3352(4) 0.0238(6) Uani 1 1 d . .
N3 N -0.3017(5) 0.53124(13) 0.4165(4) 0.0257(6) Uani 1 1 d . .
N4 N 0.9777(4) 0.24522(12) 1.3843(3) 0.0208(6) Uani 1 1 d . .
N5 N 0.7042(4) 0.28406(12) 0.8291(3) 0.0223(6) Uani 1 1 d . .
N6 N 0.6476(5) 0.28063(13) 0.6683(3) 0.0251(6) Uani 1 1 d . .
O1 O 0.0851(4) 0.15445(10) -0.3190(3) 0.0278(6) Uani 1 1 d . .
O2 O 0.1262(4) 0.25158(10) -0.3301(3) 0.0331(7) Uani 1 1 d . .
O1W O 0.5915(4) 0.37519(11) 0.4566(3) 0.0254(5) Uani 1 1 d . .
O3 O 0.3948(4) 0.31827(10) 0.1947(3) 0.0293(6) Uani 1 1 d . .
O2W O 0.5514(5) 0.13128(13) 0.5657(3) 0.0316(6) Uani 1 1 d . .
O4 O 0.4580(4) 0.21872(10) 0.3722(3) 0.0270(6) Uani 1 1 d . .
O5 O 0.3589(4) 0.10860(10) 0.2464(3) 0.0252(5) Uani 1 1 d . .
O6 O -0.1200(4) 0.43413(10) 0.3193(3) 0.0299(6) Uani 1 1 d . .
O7 O 0.7051(4) 0.40604(9) 0.9162(3) 0.0256(5) Uani 1 1 d . .
O8 O 0.6984(3) 0.50502(9) 0.9123(3) 0.0233(5) Uani 1 1 d . .
O9 O 1.2626(4) 0.35829(10) 0.6253(3) 0.0324(6) Uani 1 1 d . .
O10 O 1.3986(4) 0.46689(10) 0.5571(3) 0.0283(6) Uani 1 1 d . .
O11 O 1.2267(4) 0.56860(11) 0.6449(4) 0.0390(8) Uani 1 1 d . .
O12 O 0.7091(4) 0.18436(9) 0.8556(3) 0.0259(5) Uani 1 1 d . .
H1N H 0.555(7) 0.502(2) -0.010(5) 0.062(14) Uiso 1 1 d . .
H1W1 H 0.694(8) 0.391(2) 0.430(6) 0.067(17) Uiso 1 1 d . .
H1W2 H 0.602(7) 0.146(2) 0.643(5) 0.039(13) Uiso 1 1 d . .
H2N H -0.103(5) 0.5702(17) 0.319(4) 0.025(10) Uiso 1 1 d . .
H2W1 H 0.627(6) 0.352(2) 0.521(5) 0.036(12) Uiso 1 1 d . .
H2W2 H 0.468(7) 0.106(2) 0.577(5) 0.043(13) Uiso 1 1 d . .
H3N1 H -0.252(6) 0.5199(19) 0.513(5) 0.039(12) Uiso 1 1 d . .
H3O H 0.455(7) 0.317(2) 0.284(5) 0.043(13) Uiso 1 1 d . .
H3N2 H -0.394(6) 0.5028(17) 0.378(4) 0.025(10) Uiso 1 1 d . .
H4N H 1.032(8) 0.248(3) 1.502(7) 0.076(17) Uiso 1 1 d . .
H4O H 0.469(6) 0.188(2) 0.412(5) 0.038(13) Uiso 1 1 d . .
H5N H 0.714(6) 0.3208(18) 0.871(4) 0.032(11) Uiso 1 1 d . .
H5O H 0.340(6) 0.077(2) 0.194(5) 0.050(14) Uiso 1 1 d . .
H6N1 H 0.718(7) 0.256(2) 0.633(5) 0.053(15) Uiso 1 1 d . .
H6N2 H 0.522(6) 0.2637(16) 0.649(4) 0.025(10) Uiso 1 1 d . .
H9O H 1.214(7) 0.326(2) 0.660(5) 0.051(14) Uiso 1 1 d . .
H10O H 1.434(6) 0.4305(18) 0.532(4) 0.030(11) Uiso 1 1 d . .
H11O H 1.313(8) 0.567(2) 0.591(6) 0.062(17) Uiso 1 1 d . .

loop_
_atom_site_aniso_label
_atom_site_aniso_U_11
_atom_site_aniso_U_22
_atom_site_aniso_U_33
_atom_site_aniso_U_23
_atom_site_aniso_U_13
_atom_site_aniso_U_12
C1 0.0218(15) 0.0166(13) 0.0190(16) 0.0004(12) 0.0054(12) -0.0007(12)
C2 0.0186(15) 0.0143(13) 0.0184(15) -0.0014(11) 0.0050(12) 0.0000(11)
C3 0.0179(15) 0.0136(12) 0.0200(15) -0.0019(11) 0.0040(12) -0.0028(11)
C4 0.0182(15) 0.0141(12) 0.0200(15) 0.0020(11) 0.0034(12) 0.0006(11)
C5 0.0173(15) 0.0168(13) 0.0182(15) 0.0012(11) 0.0011(12) 0.0002(11)
C6 0.0203(16) 0.0152(13) 0.0203(16) -0.0026(12) 0.0016(13) 0.0002(12)
C7 0.0216(16) 0.0128(12) 0.0199(16) 0.0025(11) 0.0027(13) 0.0007(11)
C8 0.0223(17) 0.0162(13) 0.0212(16) 0.0006(11) 0.0070(13) -0.0009(12)
C9 0.0196(16) 0.0170(13) 0.0160(15) 0.0024(11) 0.0039(12) -0.0012(11)
C10 0.0304(19) 0.0151(14) 0.0311(19) 0.0005(12) 0.0134(15) -0.0022(12)
C11 0.0289(19) 0.0144(13) 0.032(2) 0.0001(12) 0.0136(15) 0.0049(12)
C12 0.0226(17) 0.0145(12) 0.0240(17) 0.0021(12) 0.0063(13) -0.0002(12)
C13 0.0199(16) 0.0138(12) 0.0230(16) 0.0006(12) 0.0045(13) 0.0023(11)
C14 0.0198(15) 0.0165(13) 0.0178(15) 0.0012(11) 0.0039(12) 0.0029(12)
C15 0.0162(14) 0.0172(13) 0.0186(15) 0.0006(12) 0.0031(11) 0.0004(11)
C16 0.0216(16) 0.0136(12) 0.0255(17) -0.0001(12) 0.0088(13) -0.0022(11)
C17 0.0224(17) 0.0172(14) 0.0241(17) -0.0029(12) 0.0065(14) 0.0002(12)
C18 0.0175(15) 0.0210(15) 0.0243(17) 0.0002(13) 0.0075(13) -0.0013(12)
C19 0.0215(17) 0.0146(14) 0.0328(19) 0.0012(12) 0.0083(15) -0.0040(12)
C20 0.0203(16) 0.0138(13) 0.0287(18) -0.0029(12) 0.0075(14) 0.0009(12)
C21 0.0162(14) 0.0182(14) 0.0190(16) -0.0007(11) 0.0047(12) -0.0010(11)
C22 0.0171(15) 0.0178(13) 0.0186(15) -0.0010(11) 0.0042(12) -0.0002(11)
C23 0.0281(18) 0.0141(13) 0.0219(17) -0.0007(11) 0.0018(14) -0.0020(12)
C24 0.0313(19) 0.0166(14) 0.0219(17) 0.0034(12) 0.0016(14) -0.0013(13)
C25 0.0276(18) 0.0146(13) 0.0233(18) -0.0020(12) 0.0041(14) -0.0015(12)
C26 0.0288(18) 0.0132(13) 0.0201(17) 0.0009(11) 0.0028(14) -0.0010(12)
N1 0.0204(14) 0.0181(11) 0.0218(14) 0.0006(10) 0.0065(11) 0.0007(10)
N2 0.0273(16) 0.0172(12) 0.0311(16) 0.0031(11) 0.0162(13) 0.0000(11)
N3 0.0262(16) 0.0269(14) 0.0276(17) 0.0036(12) 0.0141(14) 0.0023(12)
N4 0.0251(15) 0.0199(12) 0.0174(14) 0.0007(10) 0.0041(11) -0.0012(11)
N5 0.0311(16) 0.0162(12) 0.0188(14) 0.0004(10) 0.0030(12) -0.0001(11)
N6 0.0328(18) 0.0225(13) 0.0185(15) 0.0004(11) 0.0014(13) 0.0008(13)
O1 0.0450(16) 0.0164(10) 0.0205(12) -0.0024(9) 0.0025(11) -0.0047(10)
O2 0.0621(19) 0.0148(10) 0.0186(12) 0.0009(9) -0.0022(12) -0.0057(11)
O1W 0.0280(14) 0.0236(12) 0.0257(14) 0.0071(10) 0.0078(11) -0.0004(10)
O3 0.0450(16) 0.0130(10) 0.0242(14) -0.0025(9) -0.0077(12) -0.0015(10)
O2W 0.0378(16) 0.0303(13) 0.0241(14) 0.0034(11) -0.0007(12) -0.0123(12)
O4 0.0416(16) 0.0163(11) 0.0194(12) 0.0005(9) -0.0033(11) -0.0017(10)
O5 0.0368(15) 0.0141(10) 0.0219(12) 0.0020(9) -0.0014(11) -0.0017(10)
O6 0.0355(15) 0.0167(11) 0.0428(16) 0.0016(10) 0.0212(13) -0.0018(10)
O7 0.0332(14) 0.0151(10) 0.0329(14) 0.0025(10) 0.0170(11) -0.0007(10)
O8 0.0251(13) 0.0154(10) 0.0336(14) 0.0014(9) 0.0161(11) 0.0028(9)
O9 0.0413(16) 0.0145(11) 0.0494(17) -0.0017(10) 0.0288(13) 0.0027(10)
O10 0.0319(14) 0.0187(11) 0.0400(15) -0.0001(10) 0.0217(12) -0.0004(10)
O11 0.0389(17) 0.0167(11) 0.071(2) 0.0027(12) 0.0347(16) -0.0033(11)
O12 0.0359(15) 0.0160(10) 0.0238(13) -0.0030(9) 0.0008(11) 0.0001(9)

loop_
_atom_type_symbol
_atom_type_description
_atom_type_scat_dispersion_real
_atom_type_scat_dispersion_imag
_atom_type_scat_source
O O 0.0106 0.0060 'International Tables Vol C Tables 4.2.6.8 and 6.1.1.4'
N N 0.0061 0.0033 'International Tables Vol C Tables 4.2.6.8 and 6.1.1.4'
H H 0.0000 0.0000 'International Tables Vol C Tables 4.2.6.8 and 6.1.1.4'
C C 0.0033 0.0016 'International Tables Vol C Tables 4.2.6.8 and 6.1.1.4'

loop_
_geom_angle_atom_site_label_1
_geom_angle_atom_site_label_2
_geom_angle_atom_site_label_3
_geom_angle
O1 C1 O2 122.4(3)
O1 C1 C2 121.2(3)
O2 C1 C2 116.4(3)
C7 C2 C3 119.4(3)
C7 C2 C1 120.2(3)
C3 C2 C1 120.5(3)
C4 C3 C2 120.0(3)
C4 C3 H3 120.0
C2 C3 H3 120.0
O5 C4 C3 123.7(3)
O5 C4 C5 115.7(3)
C3 C4 C5 120.5(3)
O4 C5 C6 117.3(3)
O4 C5 C4 123.8(3)
C6 C5 C4 119.0(3)
O3 C6 C7 117.4(3)
O3 C6 C5 121.8(3)
C7 C6 C5 120.8(3)
C6 C7 C2 120.3(3)
C6 C7 H7 119.8
C2 C7 H7 119.8
O6 C8 N2 123.1(3)
O6 C8 C9 120.0(3)
N2 C8 C9 116.9(3)
C10 C9 C13 118.7(3)
C10 C9 C8 117.3(3)
C13 C9 C8 123.9(3)
C11 C10 C9 119.8(3)
C11 C10 H10 120.1
C9 C10 H10 120.1
N1 C11 C10 120.9(3)
N1 C11 H11 119.6
C10 C11 H11 119.6
N1 C12 C13 121.7(3)
N1 C12 H12 119.1
C13 C12 H12 119.1
C12 C13 C9 118.5(3)
C12 C13 H13 120.7
C9 C13 H13 120.7
O7 C14 O8 122.5(3)
O7 C14 C15 121.2(3)
O8 C14 C15 116.2(3)
C16 C15 C20 119.0(3)
C16 C15 C14 120.6(3)
C20 C15 C14 120.4(3)
C17 C16 C15 120.4(3)
C17 C16 H16 119.8
C15 C16 H16 119.8
O9 C17 C16 123.8(3)
O9 C17 C18 115.6(3)
C16 C17 C18 120.6(3)
O10 C18 C17 123.0(3)
O10 C18 C19 118.0(3)
C17 C18 C19 119.0(3)
O11 C19 C20 117.1(3)
O11 C19 C18 122.3(3)
C20 C19 C18 120.6(3)
C19 C20 C15 120.4(3)
C19 C20 H20 119.8
C15 C20 H20 119.8
O12 C21 N5 122.5(3)
O12 C21 C22 119.7(3)
N5 C21 C22 117.8(3)
C23 C22 C26 118.5(3)
C23 C22 C21 117.5(3)
C26 C22 C21 124.0(3)
C24 C23 C22 119.9(3)
C24 C23 H23 120.0
C22 C23 H23 120.0
N4 C24 C23 119.8(3)
N4 C24 H24 120.1
C23 C24 H24 120.1
N4 C25 C26 121.2(3)
N4 C25 H25 119.4
C26 C25 H25 119.4
C25 C26 C22 118.9(3)
C25 C26 H26 120.5
C22 C26 H26 120.5
C12 N1 C11 120.3(3)
C12 N1 H1N 119(2)
C11 N1 H1N 120(2)
C8 N2 N3 121.3(3)
C8 N2 H2N 124(2)
N3 N2 H2N 115(2)
N2 N3 H3N1 109(3)
N2 N3 H3N2 112(2)
H3N1 N3 H3N2 105(4)
C24 N4 C25 121.5(3)
C24 N4 H4N 120(3)
C25 N4 H4N 118(3)
C21 N5 N6 120.3(3)
C21 N5 H5N 123(2)
N6 N5 H5N 117(2)
N5 N6 H6N1 111(3)
N5 N6 H6N2 106(2)
H6N1 N6 H6N2 104(4)
H1W1 O1W H2W1 109(4)
C6 O3 H3O 113(3)
H1W2 O2W H2W2 113(4)
C5 O4 H4O 110(3)
C4 O5 H5O 110(3)
C17 O9 H9O 110(3)
C18 O10 H10O 109(2)
C19 O11 H11O 113(4)

loop_
_geom_bond_atom_site_label_1
_geom_bond_atom_site_label_2
_geom_bond_distance
C1 O1 1.235(4)
C1 O2 1.283(4)
C1 C2 1.493(4)
C2 C7 1.394(4)
C2 C3 1.397(4)
C3 C4 1.389(4)
C3 H3 0.9500
C4 O5 1.368(4)
C4 C5 1.399(4)
C5 O4 1.359(4)
C5 C6 1.390(4)
C6 O3 1.361(4)
C6 C7 1.385(5)
C7 H7 0.9500
C8 O6 1.234(4)
C8 N2 1.325(4)
C8 C9 1.513(4)
C9 C10 1.385(4)
C9 C13 1.391(4)
C10 C11 1.374(5)
C10 H10 0.9500
C11 N1 1.338(4)
C11 H11 0.9500
C12 N1 1.336(4)
C12 C13 1.381(4)
C12 H12 0.9500
C13 H13 0.9500
C14 O7 1.239(4)
C14 O8 1.299(4)
C14 C15 1.494(4)
C15 C16 1.392(4)
C15 C20 1.395(4)
C16 C17 1.384(4)
C16 H16 0.9500
C17 O9 1.363(4)
C17 C18 1.391(4)
C18 O10 1.363(4)
C18 C19 1.391(4)
C19 O11 1.359(4)
C19 C20 1.383(5)
C20 H20 0.9500
C21 O12 1.237(4)
C21 N5 1.333(4)
C21 C22 1.504(4)
C22 C23 1.390(4)
C22 C26 1.396(4)
C23 C24 1.381(5)
C23 H23 0.9500
C24 N4 1.336(4)
C24 H24 0.9500
C25 N4 1.336(4)
C25 C26 1.370(5)
C25 H25 0.9500
C26 H26 0.9500
N1 H1N 1.23(5)
N2 N3 1.414(4)
N2 H2N 0.89(4)
N3 H3N1 0.90(5)
N3 H3N2 0.92(4)
N4 H4N 1.05(6)
N5 N6 1.419(4)
N5 H5N 0.91(4)
N6 H6N1 0.84(5)
N6 H6N2 0.93(4)
O1W H1W1 0.87(6)
O1W H2W1 0.79(5)
O3 H3O 0.83(5)
O2W H1W2 0.79(5)
O2W H2W2 0.83(5)
O4 H4O 0.78(4)
O5 H5O 0.85(5)
O9 H9O 0.89(5)
O10 H10O 0.89(4)
O11 H11O 0.83(5)

loop_
_geom_torsion_atom_site_label_1
_geom_torsion_atom_site_label_2
_geom_torsion_atom_site_label_3
_geom_torsion_atom_site_label_4
_geom_torsion
O1 C1 C2 C7 -175.2(3)
O2 C1 C2 C7 3.7(4)
O1 C1 C2 C3 3.3(5)
O2 C1 C2 C3 -177.8(3)
C7 C2 C3 C4 0.0(4)
C1 C2 C3 C4 -178.5(3)
C2 C3 C4 O5 178.5(3)
C2 C3 C4 C5 -0.6(5)
O5 C4 C5 O4 1.6(5)
C3 C4 C5 O4 -179.2(3)
O5 C4 C5 C6 -178.1(3)
C3 C4 C5 C6 1.1(5)
O4 C5 C6 O3 -0.5(5)
C4 C5 C6 O3 179.2(3)
O4 C5 C6 C7 179.4(3)
C4 C5 C6 C7 -0.9(5)
O3 C6 C7 C2 -179.8(3)
C5 C6 C7 C2 0.3(5)
C3 C2 C7 C6 0.2(5)
C1 C2 C7 C6 178.7(3)
O6 C8 C9 C10 -2.4(5)
N2 C8 C9 C10 177.9(3)
O6 C8 C9 C13 178.2(3)
N2 C8 C9 C13 -1.4(5)
C13 C9 C10 C11 -0.3(5)
C8 C9 C10 C11 -179.7(3)
C9 C10 C11 N1 0.3(6)
N1 C12 C13 C9 0.1(5)
C10 C9 C13 C12 0.1(5)
C8 C9 C13 C12 179.4(3)
O7 C14 C15 C16 2.1(5)
O8 C14 C15 C16 -178.8(3)
O7 C14 C15 C20 -177.5(3)
O8 C14 C15 C20 1.6(4)
C20 C15 C16 C17 -0.1(5)
C14 C15 C16 C17 -179.7(3)
C15 C16 C17 O9 -179.3(3)
C15 C16 C17 C18 -0.5(5)
O9 C17 C18 O10 0.1(5)
C16 C17 C18 O10 -178.8(3)
O9 C17 C18 C19 179.0(3)
C16 C17 C18 C19 0.2(5)
O10 C18 C19 O11 -0.2(5)
C17 C18 C19 O11 -179.2(3)
O10 C18 C19 C20 179.8(3)
C17 C18 C19 C20 0.8(5)
O11 C19 C20 C15 178.6(3)
C18 C19 C20 C15 -1.4(5)
C16 C15 C20 C19 1.1(5)
C14 C15 C20 C19 -179.3(3)
O12 C21 C22 C23 -2.3(4)
N5 C21 C22 C23 -179.9(3)
O12 C21 C22 C26 176.0(3)
N5 C21 C22 C26 -1.7(5)
C26 C22 C23 C24 -1.2(5)
C21 C22 C23 C24 177.2(3)
C22 C23 C24 N4 -0.6(5)
N4 C25 C26 C22 -1.3(5)
C23 C22 C26 C25 2.1(5)
C21 C22 C26 C25 -176.2(3)
C13 C12 N1 C11 -0.1(5)
C10 C11 N1 C12 -0.2(5)
O6 C8 N2 N3 1.2(5)
C9 C8 N2 N3 -179.2(3)
C23 C24 N4 C25 1.5(5)
C26 C25 N4 C24 -0.5(5)
O12 C21 N5 N6 -3.7(5)
C22 C21 N5 N6 173.8(3)
